data_7022051
loop_
_publ_author_name
'Gomila, Antoine'
'Le Poul, Nicolas'
'Kerbaol, Jean-Michel'
'Cosquer, Nathalie'
'Triki, Sma\"il'
'Douziech, B\'en\'edicte'
'Conan, Fran\,coise'
'Le Mest, Yves'

_publ_section_title
;
 Electrochemical behavior and dioxygen reactivity of tripodal dinuclear
 copper complexes linked by unsaturated rigid spacers.
;
_journal_issue 6
_journal_name_full 'Dalton transactions (Cambridge, England : 2003)'
_journal_page_first 2238
_journal_page_last 2253
_journal_paper_doi 10.1039/c2dt31456h
_journal_volume 42
_journal_year 2013
_chemical_formula_sum 'C54 H60 Cu2 F12 N10 O14 S4'
_chemical_formula_weight 1556.44
_chemical_name_systematic
;
?
;
_space_group_IT_number 2
_symmetry_cell_setting triclinic
_symmetry_space_group_name_Hall '-P 1'
_symmetry_space_group_name_H-M 'P -1'
_atom_sites_solution_hydrogens geom
_atom_sites_solution_primary direct
_atom_sites_solution_secondary difmap
_audit_conform_dict_location ftp://ftp.iucr.org/pub/cif_core.dic
_audit_conform_dict_name cif_core.dic
_audit_conform_dict_version 2.4
_audit_creation_date 2012-09-23T16:53:24-00:00
_audit_creation_method 'WinGX routine CIF_UPDATE'
_cell_angle_alpha 82.557(3)
_cell_angle_beta 69.394(3)
_cell_angle_gamma 77.618(3)
_cell_formula_units_Z 1
_cell_length_a 11.1778(4)
_cell_length_b 12.3060(4)
_cell_length_c 13.5309(5)
_cell_measurement_reflns_used 6263
_cell_measurement_temperature 170(2)
_cell_measurement_theta_max 31.6323
_cell_measurement_theta_min 2.9331
_cell_volume 1698.65(11)
_computing_cell_refinement
;
CrysAlis RED, Oxford Diffraction Ltd.,
Version 1.171.33.52 (release 06-11-2009 CrysAlis171 .NET)
(compiled Nov 6 2009,16:24:50)
;
_computing_data_collection
;
CrysAlis CCD, Oxford Diffraction Ltd.,
Version 1.171.33.52 (release 06-11-2009 CrysAlis171 .NET)
(compiled Nov 6 2009,16:24:50)
;
_computing_data_reduction
;
CrysAlis RED, Oxford Diffraction Ltd.,
Version 1.171.33.52 (release 06-11-2009 CrysAlis171 .NET)
(compiled Nov 6 2009,16:24:50)
;
_computing_molecular_graphics 'Ortep-3 for Windows (Farrugia, 1997)'
_computing_publication_material 'WinGX publication routines (Farrugia, 1999)'
_computing_structure_refinement 'SHELXL-97 (Sheldrick, 2008)'
_computing_structure_solution 'SIR92 (Giacovazzo et al, 1993)'
_diffrn_ambient_temperature 170(2)
_diffrn_detector_area_resol_mean 8.3622
_diffrn_measured_fraction_theta_full 0.998
_diffrn_measured_fraction_theta_max 0.998
_diffrn_measurement_device_type 'oxford xcalibur ccd'
_diffrn_measurement_method '\p scan'
_diffrn_orient_matrix_UB_11 0.0185638156
_diffrn_orient_matrix_UB_12 -0.0255537514
_diffrn_orient_matrix_UB_13 -0.0485904935
_diffrn_orient_matrix_UB_21 -0.0345180141
_diffrn_orient_matrix_UB_22 0.047495464
_diffrn_orient_matrix_UB_23 -0.0203870141
_diffrn_orient_matrix_UB_31 0.0567847478
_diffrn_orient_matrix_UB_32 0.0242073158
_diffrn_orient_matrix_UB_33 -0.0193761495
_diffrn_radiation_monochromator graphite
_diffrn_radiation_type MoK\a
_diffrn_radiation_wavelength 0.71073
_diffrn_reflns_av_R_equivalents 0.0226
_diffrn_reflns_av_unetI/netI 0.0373
_diffrn_reflns_limit_h_max 13
_diffrn_reflns_limit_h_min -11
_diffrn_reflns_limit_k_max 14
_diffrn_reflns_limit_k_min -13
_diffrn_reflns_limit_l_max 16
_diffrn_reflns_limit_l_min -16
_diffrn_reflns_number 11827
_diffrn_reflns_theta_full 25
_diffrn_reflns_theta_max 25
_diffrn_reflns_theta_min 2.94
_exptl_absorpt_coefficient_mu 0.849
_exptl_absorpt_correction_T_max 0.9668
_exptl_absorpt_correction_T_min 0.797
_exptl_absorpt_correction_type gaussian
_exptl_absorpt_process_details
;
CrysAlis RED, Oxford Diffraction Ltd.,
Version 1.171.33.52 (release 06-11-2009 CrysAlis171 .NET)
(compiled Nov 6 2009,16:24:50)
Empirical absorption correction using spherical harmonics,
implemented in SCALE3 ABSPACK scaling algorithm.
;
_exptl_crystal_colour blue
_exptl_crystal_density_diffrn 1.522
_exptl_crystal_density_meas ?
_exptl_crystal_density_method 'not measured'
_exptl_crystal_description needle
_exptl_crystal_F_000 796
_exptl_crystal_size_max 0.28
_exptl_crystal_size_mid 0.05
_exptl_crystal_size_min 0.04
_refine_diff_density_max 1.252
_refine_diff_density_min -0.53
_refine_diff_density_rms 0.11
_refine_ls_extinction_method none
_refine_ls_goodness_of_fit_ref 1.06
_refine_ls_hydrogen_treatment noref
_refine_ls_matrix_type full
_refine_ls_number_parameters 416
_refine_ls_number_reflns 5975
_refine_ls_number_restraints 12
_refine_ls_restrained_S_all 1.065
_refine_ls_R_factor_all 0.0709
_refine_ls_R_factor_gt 0.0555
_refine_ls_shift/su_max 0.004
_refine_ls_shift/su_mean 0.001
_refine_ls_structure_factor_coef Fsqd
_refine_ls_weighting_details 'calc w=1/[\s^2^(Fo^2^)+(0.1277P)^2^+0.0000P] where P=(Fo^2^+2Fc^2^)/3'
_refine_ls_weighting_scheme calc
_refine_ls_wR_factor_gt 0.168
_refine_ls_wR_factor_ref 0.1798
_reflns_number_gt 4671
_reflns_number_total 5975
_reflns_threshold_expression >2\s(I)
_cod_data_source_file c2dt31456h.txt
_cod_data_source_block compound-3
_cod_depositor_comments
;
The following automatic conversions were performed:

'_exptl_crystal_density_meas' value 'not measured' was changed to '?'
- the value is perceived as not measured.

Automatic conversion script
Id: cif_fix_values 3008 2015-01-20 13:52:24Z robertas 
;
_cod_original_cell_volume 1698.65(10)
_cod_original_sg_symbol_H-M P-1
_cod_database_code 7022051

loop_
_symmetry_equiv_pos_as_xyz
'x, y, z'
'-x, -y, -z'

loop_
_atom_site_label
_atom_site_type_symbol
_atom_site_fract_x
_atom_site_fract_y
_atom_site_fract_z
_atom_site_U_iso_or_equiv
_atom_site_adp_type
_atom_site_occupancy
_atom_site_symmetry_multiplicity
_atom_site_calc_flag
_atom_site_refinement_flags
_atom_site_disorder_assembly
_atom_site_disorder_group
C1 C 0.2010(4) 0.2430(4) 0.4773(3) 0.0402(10) Uani 1 1 d . . .
H1 H 0.2189 0.1666 0.4628 0.048 Uiso 1 1 calc R . .
C2 C 0.2167(5) 0.3210(5) 0.3948(4) 0.0521(12) Uani 1 1 d . . .
H2 H 0.2436 0.2997 0.3241 0.063 Uiso 1 1 calc R . .
C3 C 0.1926(5) 0.4324(5) 0.4164(4) 0.0547(13) Uani 1 1 d . . .
H3 H 0.2042 0.4884 0.3603 0.066 Uiso 1 1 calc R . .
C4 C 0.1518(4) 0.4613(4) 0.5198(4) 0.0443(11) Uani 1 1 d . . .
H4 H 0.1353 0.5371 0.5357 0.053 Uiso 1 1 calc R . .
C5 C 0.1352(4) 0.3778(3) 0.6000(3) 0.0333(9) Uani 1 1 d . . .
C6 C 0.0873(4) 0.3999(3) 0.7150(3) 0.0335(9) Uani 1 1 d . . .
H6A H 0.1101 0.4706 0.7239 0.04 Uiso 1 1 calc R . .
H6B H -0.0085 0.4075 0.7435 0.04 Uiso 1 1 calc R . .
C7 C 0.0634(4) 0.2922(3) 0.8873(3) 0.0303(8) Uani 1 1 d . . .
H7A H 0.0752 0.3454 0.9306 0.036 Uiso 1 1 calc R . .
H7B H -0.0294 0.3055 0.8936 0.036 Uiso 1 1 calc R . .
C8 C 0.1048(4) 0.1749(3) 0.9246(3) 0.0290(8) Uani 1 1 d . . .
C9 C 0.0947(4) 0.1417(4) 1.0282(3) 0.0394(10) Uani 1 1 d . . .
H9 H 0.0621 0.195 1.0806 0.047 Uiso 1 1 calc R . .
C10 C 0.1318(4) 0.0314(4) 1.0552(3) 0.0428(11) Uani 1 1 d . . .
H10 H 0.1256 0.0082 1.1263 0.051 Uiso 1 1 calc R . .
C11 C 0.1777(4) -0.0447(4) 0.9796(4) 0.0412(10) Uani 1 1 d . . .
H11 H 0.2023 -0.1214 0.9977 0.049 Uiso 1 1 calc R . .
C12 C 0.1881(4) -0.0085(3) 0.8760(3) 0.0346(9) Uani 1 1 d . . .
H12 H 0.2216 -0.0611 0.8229 0.041 Uiso 1 1 calc R . .
C13 C 0.2789(4) 0.3212(3) 0.7692(3) 0.0287(8) Uani 1 1 d . . .
H13A H 0.276 0.3998 0.7803 0.034 Uiso 1 1 calc R . .
H13B H 0.3021 0.2741 0.8272 0.034 Uiso 1 1 calc R . .
C14 C 0.3812(3) 0.2900(3) 0.6662(3) 0.0245(8) Uani 1 1 d . . .
C15 C 0.4642(4) 0.3626(3) 0.6073(3) 0.0339(9) Uani 1 1 d . . .
H15 H 0.4542 0.4348 0.6302 0.041 Uiso 1 1 calc R . .
C16 C 0.5607(4) 0.3276(4) 0.5153(3) 0.0410(10) Uani 1 1 d . . .
H16 H 0.6199 0.3748 0.4745 0.049 Uiso 1 1 calc R . .
C17 C 0.5705(4) 0.2236(4) 0.4831(3) 0.0402(10) Uani 1 1 d . . .
H17 H 0.6351 0.1989 0.4188 0.048 Uiso 1 1 calc R . .
C18 C 0.4846(4) 0.1546(3) 0.5457(3) 0.0308(9) Uani 1 1 d . . .
C19 C 0.4934(4) 0.0455(3) 0.5150(3) 0.0333(9) Uani 1 1 d . . .
C20 C 0.1200(4) -0.0393(4) 0.6239(3) 0.0399(10) Uani 1 1 d . . .
C21 C 0.0681(6) -0.1298(4) 0.5983(5) 0.0609(14) Uani 1 1 d . . .
H21A H 0.0939 -0.1999 0.6354 0.091 Uiso 1 1 calc R . .
H21B H 0.1033 -0.1385 0.5218 0.091 Uiso 1 1 calc R . .
H21C H -0.0269 -0.1107 0.6208 0.091 Uiso 1 1 calc R . .
C22 C 0.3673(6) 0.6304(5) 0.8302(5) 0.0652(15) Uani 1 1 d . . .
C23 C 0.6783(5) 0.2485(7) 0.7998(5) 0.0728(19) Uani 1 1 d . . .
N1 N 0.1612(3) 0.2701(3) 0.5781(2) 0.0309(7) Uani 1 1 d . . .
N2 N 0.1467(3) 0.3074(2) 0.7736(2) 0.0268(7) Uani 1 1 d . . .
N3 N 0.1515(3) 0.0996(3) 0.8492(2) 0.0284(7) Uani 1 1 d . . .
N4 N 0.3902(3) 0.1879(3) 0.6365(2) 0.0276(7) Uani 1 1 d . . .
N5 N 0.1564(3) 0.0290(3) 0.6445(3) 0.0330(7) Uani 1 1 d . . .
O1 O 0.1851(4) 0.7707(3) 0.7871(3) 0.0666(10) Uani 1 1 d . . .
O2 O 0.1295(4) 0.6005(3) 0.8905(3) 0.0672(11) Uani 1 1 d . . .
O3 O 0.2554(3) 0.5965(3) 0.7055(2) 0.0473(8) Uani 1 1 d . . .
O4 O 0.8466(4) 0.2922(3) 0.6225(3) 0.0699(11) Uani 1 1 d . . .
O5 O 0.8363(4) 0.0998(4) 0.6775(3) 0.0735(11) Uani 1 1 d . . .
O6 O 0.9198(3) 0.2037(3) 0.7659(2) 0.0443(7) Uani 1 1 d . . .
F1 F 0.3462(5) 0.6750(4) 0.9215(3) 0.1075(14) Uani 1 1 d . . .
F2 F 0.4574(4) 0.6748(5) 0.7565(4) 0.1158(16) Uani 1 1 d . . .
F3 F 0.4124(4) 0.5227(3) 0.8434(4) 0.0984(13) Uani 1 1 d . . .
F4 F 0.6665(5) 0.3485(5) 0.8320(5) 0.150(2) Uani 1 1 d . . .
F5 F 0.6562(3) 0.1811(4) 0.8850(3) 0.1054(16) Uani 1 1 d . . .
F6 F 0.5843(3) 0.2479(5) 0.7624(3) 0.139(2) Uani 1 1 d . . .
S1 S 0.21752(11) 0.65203(8) 0.80166(8) 0.0381(3) Uani 1 1 d . . .
S2 S 0.83746(10) 0.20721(10) 0.70468(8) 0.0398(3) Uani 1 1 d . . .
Cu1 Cu 0.16332(4) 0.16610(4) 0.70475(3) 0.02782(19) Uani 1 1 d . . .
C1A C 0.3257(6) 0.3023(5) 0.0577(5) 0.0870(18) Uiso 0.726(10) 1 d PD A 1
C2A C 0.4283(8) 0.0583(7) 0.2289(6) 0.067(2) Uiso 0.726(10) 1 d PD A 1
O1A O 0.3204(4) 0.2266(3) 0.1535(3) 0.0650(11) Uiso 0.726(10) 1 d PD A 1
C1B C 0.2654(17) 0.4904(13) 0.1318(14) 0.05 Uiso 0.274(10) 1 d PD A 2
O1B O 0.3257(6) 0.3023(5) 0.0577(5) 0.0870(18) Uiso 0.274(10) 1 d PD A 2
C2B C 0.3204(4) 0.2266(3) 0.1535(3) 0.0650(11) Uiso 0.274(10) 1 d PD A 2
C1AB C 0.2089(7) 0.4003(6) 0.1018(5) 0.0817(19) Uiso 1 1 d D . .
C2AB C 0.4221(7) 0.1261(6) 0.1259(6) 0.088(2) Uiso 1 1 d D . .

loop_
_atom_site_aniso_label
_atom_site_aniso_U_11
_atom_site_aniso_U_22
_atom_site_aniso_U_33
_atom_site_aniso_U_23
_atom_site_aniso_U_13
_atom_site_aniso_U_12
C1 0.041(2) 0.049(3) 0.030(2) -0.0034(19) -0.0134(19) -0.002(2)
C2 0.054(3) 0.067(3) 0.030(2) 0.002(2) -0.016(2) 0.001(2)
C3 0.053(3) 0.066(3) 0.035(2) 0.019(2) -0.012(2) -0.009(2)
C4 0.041(3) 0.035(2) 0.054(3) 0.011(2) -0.018(2) -0.0035(19)
C5 0.023(2) 0.040(2) 0.034(2) 0.0052(18) -0.0089(17) -0.0066(17)
C6 0.033(2) 0.0241(19) 0.039(2) 0.0009(17) -0.0095(18) -0.0032(16)
C7 0.030(2) 0.030(2) 0.0244(19) -0.0052(16) -0.0003(16) -0.0041(16)
C8 0.028(2) 0.030(2) 0.0264(19) 0.0005(16) -0.0031(16) -0.0108(16)
C9 0.042(2) 0.046(3) 0.028(2) -0.0052(18) -0.0045(18) -0.015(2)
C10 0.048(3) 0.050(3) 0.031(2) 0.013(2) -0.015(2) -0.016(2)
C11 0.052(3) 0.033(2) 0.046(2) 0.011(2) -0.026(2) -0.0137(19)
C12 0.040(2) 0.029(2) 0.040(2) 0.0016(17) -0.0179(19) -0.0092(17)
C13 0.032(2) 0.0268(19) 0.0261(19) -0.0046(15) -0.0061(16) -0.0064(15)
C14 0.0230(18) 0.0258(19) 0.0238(18) -0.0007(15) -0.0083(15) -0.0020(14)
C15 0.035(2) 0.030(2) 0.035(2) 0.0009(17) -0.0111(18) -0.0051(17)
C16 0.034(2) 0.039(2) 0.038(2) 0.0067(19) 0.0016(19) -0.0091(18)
C17 0.035(2) 0.041(2) 0.030(2) -0.0020(18) 0.0027(18) 0.0005(18)
C18 0.028(2) 0.033(2) 0.0266(19) -0.0037(16) -0.0073(16) 0.0013(16)
C19 0.025(2) 0.039(2) 0.027(2) -0.0090(17) -0.0010(16) 0.0034(17)
C20 0.047(3) 0.037(2) 0.035(2) -0.0037(19) -0.017(2) 0.000(2)
C21 0.086(4) 0.045(3) 0.072(3) -0.010(3) -0.047(3) -0.015(3)
C22 0.071(4) 0.061(4) 0.068(4) -0.011(3) -0.031(3) -0.004(3)
C23 0.037(3) 0.114(6) 0.051(3) 0.013(3) -0.015(2) 0.010(3)
N1 0.0275(17) 0.0342(18) 0.0297(17) 0.0025(14) -0.0102(14) -0.0043(14)
N2 0.0269(16) 0.0232(16) 0.0255(15) -0.0016(13) -0.0036(13) -0.0033(12)
N3 0.0301(17) 0.0268(17) 0.0301(17) 0.0013(13) -0.0114(14) -0.0087(13)
N4 0.0267(17) 0.0289(17) 0.0269(16) -0.0045(13) -0.0096(13) -0.0016(13)
N5 0.0377(19) 0.0279(17) 0.0347(18) -0.0077(15) -0.0123(15) -0.0051(14)
O1 0.089(3) 0.0322(18) 0.083(3) -0.0118(18) -0.036(2) -0.0034(17)
O2 0.062(2) 0.076(3) 0.042(2) -0.0005(18) 0.0081(18) -0.0147(19)
O3 0.057(2) 0.0436(18) 0.0352(16) -0.0094(14) -0.0016(14) -0.0161(15)
O4 0.065(2) 0.080(3) 0.057(2) 0.032(2) -0.0230(19) -0.013(2)
O5 0.081(3) 0.080(3) 0.073(3) -0.008(2) -0.028(2) -0.037(2)
O6 0.0326(16) 0.056(2) 0.0434(17) -0.0010(15) -0.0121(13) -0.0093(14)
F1 0.142(4) 0.101(3) 0.114(3) -0.038(3) -0.085(3) -0.006(3)
F2 0.073(3) 0.177(5) 0.111(3) 0.000(3) -0.024(2) -0.068(3)
F3 0.095(3) 0.070(2) 0.140(4) -0.019(2) -0.068(3) 0.022(2)
F4 0.097(4) 0.129(4) 0.157(5) -0.043(4) 0.015(3) 0.042(3)
F5 0.0448(19) 0.197(5) 0.0524(19) 0.044(2) -0.0126(16) -0.011(2)
F6 0.040(2) 0.294(7) 0.074(2) 0.037(3) -0.0340(19) -0.015(3)
S1 0.0433(6) 0.0274(5) 0.0355(6) -0.0067(4) -0.0023(5) -0.0054(4)
S2 0.0353(6) 0.0495(7) 0.0349(6) 0.0089(5) -0.0137(5) -0.0119(5)
Cu1 0.0335(3) 0.0248(3) 0.0246(3) -0.00085(19) -0.0093(2) -0.00518(19)

loop_
_atom_type_symbol
_atom_type_description
_atom_type_scat_dispersion_real
_atom_type_scat_dispersion_imag
_atom_type_scat_source
C C 0.0033 0.0016 'International Tables Vol C Tables 4.2.6.8 and 6.1.1.4'
H H 0 0 'International Tables Vol C Tables 4.2.6.8 and 6.1.1.4'
N N 0.0061 0.0033 'International Tables Vol C Tables 4.2.6.8 and 6.1.1.4'
O O 0.0106 0.006 'International Tables Vol C Tables 4.2.6.8 and 6.1.1.4'
F F 0.0171 0.0103 'International Tables Vol C Tables 4.2.6.8 and 6.1.1.4'
S S 0.1246 0.1234 'International Tables Vol C Tables 4.2.6.8 and 6.1.1.4'
Cu Cu 0.3201 1.2651 'International Tables Vol C Tables 4.2.6.8 and 6.1.1.4'

loop_
_geom_angle_atom_site_label_1
_geom_angle_atom_site_label_2
_geom_angle_atom_site_label_3
_geom_angle
_geom_angle_site_symmetry_1
N1 C1 C2 122.4(4) .
N1 C1 H1 118.8 .
C2 C1 H1 118.8 .
C1 C2 C3 118.5(4) .
C1 C2 H2 120.8 .
C3 C2 H2 120.8 .
C4 C3 C2 119.7(4) .
C4 C3 H3 120.2 .
C2 C3 H3 120.2 .
C3 C4 C5 118.9(4) .
C3 C4 H4 120.6 .
C5 C4 H4 120.6 .
N1 C5 C4 120.9(4) .
N1 C5 C6 115.7(3) .
C4 C5 C6 123.3(4) .
N2 C6 C5 109.8(3) .
N2 C6 H6A 109.7 .
C5 C6 H6A 109.7 .
N2 C6 H6B 109.7 .
C5 C6 H6B 109.7 .
H6A C6 H6B 108.2 .
C8 C7 N2 107.4(3) .
C8 C7 H7A 110.2 .
N2 C7 H7A 110.2 .
C8 C7 H7B 110.2 .
N2 C7 H7B 110.2 .
H7A C7 H7B 108.5 .
N3 C8 C9 120.6(4) .
N3 C8 C7 115.3(3) .
C9 C8 C7 124.1(4) .
C10 C9 C8 119.8(4) .
C10 C9 H9 120.1 .
C8 C9 H9 120.1 .
C11 C10 C9 119.8(4) .
C11 C10 H10 120.1 .
C9 C10 H10 120.1 .
C10 C11 C12 119.1(4) .
C10 C11 H11 120.5 .
C12 C11 H11 120.5 .
N3 C12 C11 121.4(4) .
N3 C12 H12 119.3 .
C11 C12 H12 119.3 .
C14 C13 N2 112.3(3) .
C14 C13 H13A 109.1 .
N2 C13 H13A 109.1 .
C14 C13 H13B 109.1 .
N2 C13 H13B 109.1 .
H13A C13 H13B 107.9 .
N4 C14 C15 122.9(3) .
N4 C14 C13 116.0(3) .
C15 C14 C13 121.1(3) .
C16 C15 C14 118.7(4) .
C16 C15 H15 120.6 .
C14 C15 H15 120.6 .
C17 C16 C15 119.2(4) .
C17 C16 H16 120.4 .
C15 C16 H16 120.4 .
C16 C17 C18 119.4(4) .
C16 C17 H17 120.3 .
C18 C17 H17 120.3 .
N4 C18 C17 121.8(4) .
N4 C18 C19 117.4(3) .
C17 C18 C19 120.7(3) .
C19 C19 C18 176.6(5) 2_656
N5 C20 C21 178.6(5) .
C20 C21 H21A 109.5 .
C20 C21 H21B 109.5 .
H21A C21 H21B 109.5 .
C20 C21 H21C 109.5 .
H21A C21 H21C 109.5 .
H21B C21 H21C 109.5 .
F2 C22 F3 108.6(5) .
F2 C22 F1 108.0(5) .
F3 C22 F1 106.1(5) .
F2 C22 S1 112.7(4) .
F3 C22 S1 111.1(4) .
F1 C22 S1 110.0(4) .
F5 C23 F4 106.1(6) .
F5 C23 F6 105.5(5) .
F4 C23 F6 109.7(6) .
F5 C23 S2 112.2(4) .
F4 C23 S2 110.6(5) .
F6 C23 S2 112.5(5) .
C1 N1 C5 119.6(4) .
C1 N1 Cu1 126.9(3) .
C5 N1 Cu1 112.6(3) .
C6 N2 C13 111.9(3) .
C6 N2 C7 113.1(3) .
C13 N2 C7 109.1(3) .
C6 N2 Cu1 106.8(2) .
C13 N2 Cu1 109.3(2) .
C7 N2 Cu1 106.4(2) .
C12 N3 C8 119.4(3) .
C12 N3 Cu1 126.7(3) .
C8 N3 Cu1 113.9(2) .
C14 N4 C18 118.0(3) .
C14 N4 Cu1 101.3(2) .
C18 N4 Cu1 129.8(2) .
C20 N5 Cu1 162.3(4) .
O1 S1 O2 116.2(2) .
O1 S1 O3 113.0(2) .
O2 S1 O3 113.8(2) .
O1 S1 C22 103.7(3) .
O2 S1 C22 105.4(3) .
O3 S1 C22 102.9(2) .
O4 S2 O5 115.8(3) .
O4 S2 O6 115.7(2) .
O5 S2 O6 112.7(2) .
O4 S2 C23 104.2(3) .
O5 S2 C23 104.5(3) .
O6 S2 C23 101.9(2) .
N3 Cu1 N5 97.20(13) .
N3 Cu1 N1 165.17(13) .
N5 Cu1 N1 96.89(14) .
N3 Cu1 N2 81.76(12) .
N5 Cu1 N2 173.09(13) .
N1 Cu1 N2 83.70(13) .
N3 Cu1 N4 100.18(11) .
N5 Cu1 N4 106.08(12) .
N1 Cu1 N4 80.28(11) .
N2 Cu1 N4 80.81(11) .
O1A C1A C1AB 102.5(5) .
C2AB O1A C1A 110.1(4) .
C1B C1AB C1A 106.8(8) .
O1A C2AB C2A 108.8(6) .

loop_
_geom_bond_atom_site_label_1
_geom_bond_atom_site_label_2
_geom_bond_distance
_geom_bond_site_symmetry_2
C1 N1 1.340(5) .
C1 C2 1.362(6) .
C1 H1 0.95 .
C2 C3 1.387(8) .
C2 H2 0.95 .
C3 C4 1.378(7) .
C3 H3 0.95 .
C4 C5 1.386(6) .
C4 H4 0.95 .
C5 N1 1.343(5) .
C5 C6 1.498(5) .
C6 N2 1.476(5) .
C6 H6A 0.99 .
C6 H6B 0.99 .
C7 C8 1.497(5) .
C7 N2 1.504(4) .
C7 H7A 0.99 .
C7 H7B 0.99 .
C8 N3 1.355(5) .
C8 C9 1.379(6) .
C9 C10 1.373(6) .
C9 H9 0.95 .
C10 C11 1.363(6) .
C10 H10 0.95 .
C11 C12 1.387(6) .
C11 H11 0.95 .
C12 N3 1.347(5) .
C12 H12 0.95 .
C13 C14 1.492(5) .
C13 N2 1.502(5) .
C13 H13A 0.99 .
C13 H13B 0.99 .
C14 N4 1.342(5) .
C14 C15 1.394(5) .
C15 C16 1.376(6) .
C15 H15 0.95 .
C16 C17 1.375(6) .
C16 H16 0.95 .
C17 C18 1.397(6) .
C17 H17 0.95 .
C18 N4 1.350(5) .
C18 C19 1.429(6) .
C19 C19 1.204(8) 2_656
C20 N5 1.112(5) .
C20 C21 1.489(6) .
C21 H21A 0.98 .
C21 H21B 0.98 .
C21 H21C 0.98 .
C22 F2 1.302(7) .
C22 F3 1.326(7) .
C22 F1 1.342(6) .
C22 S1 1.805(6) .
C23 F5 1.311(7) .
C23 F4 1.322(9) .
C23 F6 1.318(7) .
C23 S2 1.803(6) .
N1 Cu1 2.006(3) .
N2 Cu1 2.022(3) .
N3 Cu1 1.989(3) .
N4 Cu1 2.436(3) .
N5 Cu1 1.993(3) .
O1 S1 1.432(3) .
O2 S1 1.433(3) .
O3 S1 1.434(3) .
O4 S2 1.416(4) .
O5 S2 1.421(4) .
O6 S2 1.430(3) .
C1A O1A 1.487(7) .
C1A C1AB 1.575(8) .
C2A C2AB 1.544(9) .
O1A C2AB 1.476(7) .
C1B C1AB 1.546(12) .
